data_4070926
loop_
_publ_author_name
'Martin, Eddy'
'Spendley, Claire'
'Mountford, Andrew J.'
'Coles, Simon J.'
'Horton, Peter N.'
'Hughes, David L.'
'Hursthouse, Michael B.'
'Lancaster, Simon J.'

_publ_section_title
;
 Synthesis, Structure, and Supramolecular Architecture of Benzonitrile and
 Pyridine Adducts of Bis(pentafluorophenyl)zinc: Pentafluorophenyl--Aryl
 Interactions versus Homoaromatic Pairing
;
_journal_issue 7
_journal_name_full Organometallics
_journal_page_first 1436
_journal_paper_doi 10.1021/om701127p
_journal_volume 27
_journal_year 2008
_chemical_formula_moiety 'C26 H10 F10 N2 Zn'
_chemical_formula_structural '[(C6H5CN)2 Zn (C6F5)2]'
_chemical_formula_sum 'C26 H10 F10 N2 Zn'
_chemical_formula_weight 605.73
_chemical_name_common Bis(benzonitrile)Bis(pentafluorophenyl)zinc
_chemical_name_systematic
;
 ?
;
_space_group_IT_number 2
_symmetry_cell_setting triclinic
_symmetry_space_group_name_Hall '-P 1'
_symmetry_space_group_name_H-M 'P -1'
_atom_sites_solution_hydrogens geom
_atom_sites_solution_primary direct
_atom_sites_solution_secondary difmap
_cell_angle_alpha 68.372(10)
_cell_angle_beta 77.100(8)
_cell_angle_gamma 76.065(9)
_cell_formula_units_Z 2
_cell_length_a 7.1098(7)
_cell_length_b 12.5886(14)
_cell_length_c 14.7792(19)
_cell_measurement_reflns_used 5178
_cell_measurement_temperature 120(2)
_cell_measurement_theta_max 27.48
_cell_measurement_theta_min 2.91
_cell_volume 1180.1(2)
_computing_cell_refinement 'DENZO, COLLECT'
_computing_data_reduction 'DENZO, COLLECT'
_computing_molecular_graphics 'PLATON (Spek, 1990)'
_computing_structure_refinement 'SHELXL-97 (Sheldrick, 1997)'
_computing_structure_solution 'SHELXS-97 (Sheldrick, 1997)'
_diffrn_ambient_temperature 120(2)
_diffrn_detector_area_resol_mean 9.091
_diffrn_measured_fraction_theta_full 0.994
_diffrn_measured_fraction_theta_max 0.994
_diffrn_measurement_device_type 'Bruker-Nonius KappaCCD Area Detector'
_diffrn_measurement_method '\f and \w scans'
_diffrn_radiation_monochromator graphite
_diffrn_radiation_source 'Bruker-Nonius FR591 rotating anode'
_diffrn_radiation_type MoK\a
_diffrn_radiation_wavelength 0.71073
_diffrn_reflns_av_R_equivalents 0.0362
_diffrn_reflns_av_sigmaI/netI 0.0361
_diffrn_reflns_limit_h_max 8
_diffrn_reflns_limit_h_min -9
_diffrn_reflns_limit_k_max 16
_diffrn_reflns_limit_k_min -16
_diffrn_reflns_limit_l_max 18
_diffrn_reflns_limit_l_min -19
_diffrn_reflns_number 22063
_diffrn_reflns_theta_full 27.50
_diffrn_reflns_theta_max 27.50
_diffrn_reflns_theta_min 2.99
_diffrn_standards_decay_% negligible
_diffrn_standards_number none
_exptl_absorpt_coefficient_mu 1.139
_exptl_absorpt_correction_T_max 0.9559
_exptl_absorpt_correction_T_min 0.5998
_exptl_absorpt_correction_type multi-scan
_exptl_absorpt_process_details 'SADABS V2.10 (Sheldrick, G.M., 2003)'
_exptl_crystal_colour colourless
_exptl_crystal_density_diffrn 1.705
_exptl_crystal_density_method 'not measured'
_exptl_crystal_description blade
_exptl_crystal_F_000 600
_exptl_crystal_size_max 0.50
_exptl_crystal_size_mid 0.10
_exptl_crystal_size_min 0.04
_refine_diff_density_max 0.437
_refine_diff_density_min -0.423
_refine_diff_density_rms 0.066
_refine_ls_extinction_method none
_refine_ls_goodness_of_fit_ref 1.029
_refine_ls_hydrogen_treatment constr
_refine_ls_matrix_type full
_refine_ls_number_parameters 352
_refine_ls_number_reflns 5403
_refine_ls_number_restraints 0
_refine_ls_restrained_S_all 1.029
_refine_ls_R_factor_all 0.0469
_refine_ls_R_factor_gt 0.0332
_refine_ls_shift/su_max 0.001
_refine_ls_shift/su_mean 0.000
_refine_ls_structure_factor_coef Fsqd
_refine_ls_weighting_details 'calc w=1/[\s^2^(Fo^2^)+(0.0382P)^2^+0.6089P] where P=(Fo^2^+2Fc^2^)/3'
_refine_ls_weighting_scheme calc
_refine_ls_wR_factor_gt 0.0771
_refine_ls_wR_factor_ref 0.0817
_reflns_number_gt 4515
_reflns_number_total 5403
_reflns_threshold_expression >2sigma(I)
_cod_data_source_file om701127p-file002.cif
_cod_data_source_block 1
_cod_depositor_comments
;
The following automatic conversions were performed:

'_symmetry_cell_setting' value 'Triclinic' changed to 'triclinic'
according to /home/saulius/struct/CIF-dictionaries/cif_core.dic
dictionary named 'cif_core.dic' version 2.4.1 from 2010-06-29.

Automatic conversion script
Id: cif_fix_values 1715 2011-07-08 13:25:40Z adriana 
;
_cod_original_sg_symbol_H-M P-1
_cod_database_code 4070926

loop_
_symmetry_equiv_pos_as_xyz
'x, y, z'
'-x, -y, -z'

loop_
_atom_site_label
_atom_site_type_symbol
_atom_site_fract_x
_atom_site_fract_y
_atom_site_fract_z
_atom_site_U_iso_or_equiv
_atom_site_adp_type
_atom_site_occupancy
_atom_site_symmetry_multiplicity
_atom_site_calc_flag
_atom_site_refinement_flags
Zn Zn 0.27237(3) 0.758515(18) 0.263203(15) 0.02205(8) Uani 1 1 d .
F12 F 0.10444(18) 0.78131(10) 0.46808(9) 0.0314(3) Uani 1 1 d .
F13 F 0.0678(2) 0.62591(13) 0.65085(9) 0.0476(4) Uani 1 1 d .
F14 F 0.1808(2) 0.39476(12) 0.67953(9) 0.0477(4) Uani 1 1 d .
F15 F 0.3258(2) 0.32077(10) 0.52260(10) 0.0440(3) Uani 1 1 d .
F16 F 0.3659(2) 0.47442(10) 0.33992(9) 0.0425(3) Uani 1 1 d .
F22 F 0.11788(19) 1.03356(11) 0.23083(10) 0.0368(3) Uani 1 1 d .
F23 F -0.16412(19) 1.18459(10) 0.13426(10) 0.0396(3) Uani 1 1 d .
F24 F -0.37120(18) 1.11707(11) 0.03770(9) 0.0387(3) Uani 1 1 d .
F25 F -0.28906(19) 0.89464(12) 0.03787(9) 0.0376(3) Uani 1 1 d .
F26 F -0.00527(18) 0.74136(10) 0.13399(9) 0.0327(3) Uani 1 1 d .
N3 N 0.4689(3) 0.68804(15) 0.16546(12) 0.0287(4) Uani 1 1 d .
N4 N 0.4615(2) 0.84987(15) 0.28545(12) 0.0275(4) Uani 1 1 d .
C3 C 0.5598(3) 0.65309(17) 0.10494(14) 0.0248(4) Uani 1 1 d .
C31 C 0.6698(3) 0.60818(17) 0.02874(14) 0.0231(4) Uani 1 1 d .
C32 C 0.6997(3) 0.48918(18) 0.04608(15) 0.0269(4) Uani 1 1 d .
H32 H 0.6525 0.4381 0.1083 0.032 Uiso 1 1 calc R
C33 C 0.7993(3) 0.44663(18) -0.02866(16) 0.0291(4) Uani 1 1 d .
H33 H 0.8203 0.3657 -0.0179 0.035 Uiso 1 1 calc R
C34 C 0.8684(3) 0.52130(19) -0.11890(15) 0.0304(5) Uani 1 1 d .
H34 H 0.9351 0.4915 -0.1701 0.037 Uiso 1 1 calc R
C35 C 0.8410(3) 0.63958(18) -0.13531(15) 0.0313(5) Uani 1 1 d .
H35 H 0.8909 0.6900 -0.1973 0.038 Uiso 1 1 calc R
C36 C 0.7415(3) 0.68415(18) -0.06178(15) 0.0275(4) Uani 1 1 d .
H36 H 0.7223 0.7650 -0.0726 0.033 Uiso 1 1 calc R
C4 C 0.5034(3) 0.91432(17) 0.31149(14) 0.0245(4) Uani 1 1 d .
C41 C 0.5479(3) 1.00144(18) 0.34087(15) 0.0265(4) Uani 1 1 d .
C46 C 0.7023(3) 0.9767(2) 0.39289(16) 0.0344(5) Uani 1 1 d .
H46 H 0.7802 0.9014 0.4107 0.041 Uiso 1 1 calc R
C45 C 0.7403(4) 1.0639(2) 0.41816(19) 0.0427(6) Uani 1 1 d .
H45 H 0.8456 1.0483 0.4537 0.051 Uiso 1 1 calc R
C44 C 0.6278(4) 1.1730(2) 0.39259(19) 0.0459(6) Uani 1 1 d .
H44 H 0.6560 1.2321 0.4104 0.055 Uiso 1 1 calc R
C43 C 0.4746(4) 1.1969(2) 0.3413(2) 0.0472(6) Uani 1 1 d .
H43 H 0.3970 1.2723 0.3240 0.057 Uiso 1 1 calc R
C42 C 0.4336(4) 1.11143(19) 0.31473(18) 0.0379(5) Uani 1 1 d .
H42 H 0.3284 1.1277 0.2790 0.046 Uiso 1 1 calc R
C11 C 0.2383(3) 0.63486(16) 0.39578(14) 0.0215(4) Uani 1 1 d .
C12 C 0.1633(3) 0.66618(17) 0.47819(14) 0.0229(4) Uani 1 1 d .
C13 C 0.1432(3) 0.58897(19) 0.57329(15) 0.0295(5) Uani 1 1 d .
C14 C 0.2004(3) 0.47198(19) 0.58797(15) 0.0310(5) Uani 1 1 d .
C15 C 0.2738(3) 0.43526(17) 0.50870(16) 0.0289(4) Uani 1 1 d .
C16 C 0.2916(3) 0.51673(17) 0.41541(15) 0.0257(4) Uani 1 1 d .
C21 C 0.0695(3) 0.87940(16) 0.18783(13) 0.0227(4) Uani 1 1 d .
C22 C 0.0208(3) 0.99391(17) 0.18345(14) 0.0239(4) Uani 1 1 d .
C23 C -0.1230(3) 1.07398(17) 0.13423(15) 0.0264(4) Uani 1 1 d .
C24 C -0.2282(3) 1.04032(18) 0.08534(14) 0.0259(4) Uani 1 1 d .
C25 C -0.1873(3) 0.92771(18) 0.08631(14) 0.0251(4) Uani 1 1 d .
C26 C -0.0408(3) 0.85130(16) 0.13678(14) 0.0234(4) Uani 1 1 d .

loop_
_atom_site_aniso_label
_atom_site_aniso_U_11
_atom_site_aniso_U_22
_atom_site_aniso_U_33
_atom_site_aniso_U_23
_atom_site_aniso_U_13
_atom_site_aniso_U_12
Zn 0.02947(13) 0.01648(12) 0.01751(12) -0.00539(9) -0.00295(9) -0.00007(9)
F12 0.0395(7) 0.0246(6) 0.0293(6) -0.0133(5) -0.0009(5) -0.0009(5)
F13 0.0669(10) 0.0533(9) 0.0214(6) -0.0161(6) 0.0087(6) -0.0165(7)
F14 0.0622(9) 0.0426(8) 0.0246(7) 0.0100(6) -0.0069(6) -0.0176(7)
F15 0.0590(9) 0.0170(6) 0.0451(8) 0.0014(6) -0.0104(7) -0.0032(6)
F16 0.0724(10) 0.0205(6) 0.0313(7) -0.0119(5) -0.0005(6) -0.0036(6)
F22 0.0412(7) 0.0279(7) 0.0505(8) -0.0214(6) -0.0200(6) 0.0025(5)
F23 0.0454(8) 0.0171(6) 0.0531(8) -0.0109(6) -0.0122(6) 0.0039(5)
F24 0.0309(7) 0.0371(7) 0.0380(7) -0.0028(6) -0.0136(5) 0.0049(5)
F25 0.0380(7) 0.0448(8) 0.0368(7) -0.0150(6) -0.0103(6) -0.0127(6)
F26 0.0435(7) 0.0217(6) 0.0353(7) -0.0132(5) -0.0040(5) -0.0057(5)
N3 0.0356(10) 0.0223(9) 0.0221(8) -0.0061(7) -0.0023(7) 0.0019(7)
N4 0.0296(9) 0.0212(9) 0.0274(9) -0.0050(7) -0.0028(7) -0.0026(7)
C3 0.0265(10) 0.0203(10) 0.0239(10) -0.0040(8) -0.0061(8) -0.0004(8)
C31 0.0237(10) 0.0238(10) 0.0210(9) -0.0098(8) -0.0050(7) 0.0029(8)
C32 0.0284(10) 0.0246(10) 0.0247(10) -0.0074(8) -0.0023(8) -0.0021(8)
C33 0.0323(11) 0.0224(10) 0.0338(11) -0.0142(9) -0.0061(9) 0.0021(8)
C34 0.0324(11) 0.0323(12) 0.0241(10) -0.0152(9) -0.0027(8) 0.0066(9)
C35 0.0379(12) 0.0268(11) 0.0211(10) -0.0059(8) -0.0019(9) 0.0035(9)
C36 0.0315(11) 0.0203(10) 0.0260(10) -0.0082(8) -0.0037(8) 0.0041(8)
C4 0.0225(10) 0.0224(10) 0.0224(10) -0.0022(8) -0.0023(8) -0.0019(8)
C41 0.0294(11) 0.0248(10) 0.0240(10) -0.0057(8) -0.0020(8) -0.0080(8)
C46 0.0284(11) 0.0388(13) 0.0336(12) -0.0102(10) -0.0056(9) -0.0039(9)
C45 0.0366(13) 0.0567(16) 0.0438(14) -0.0196(12) -0.0116(11) -0.0147(11)
C44 0.0574(16) 0.0471(15) 0.0460(15) -0.0215(12) -0.0091(12) -0.0217(13)
C43 0.0665(18) 0.0280(13) 0.0549(16) -0.0155(12) -0.0244(13) -0.0052(11)
C42 0.0498(14) 0.0268(12) 0.0416(13) -0.0109(10) -0.0194(11) -0.0038(10)
C11 0.0220(9) 0.0204(10) 0.0221(9) -0.0057(8) -0.0053(7) -0.0041(7)
C12 0.0230(10) 0.0214(10) 0.0245(10) -0.0072(8) -0.0038(8) -0.0049(7)
C13 0.0325(11) 0.0381(12) 0.0190(9) -0.0102(9) -0.0006(8) -0.0100(9)
C14 0.0342(11) 0.0306(12) 0.0217(10) 0.0043(9) -0.0059(9) -0.0129(9)
C15 0.0296(11) 0.0182(10) 0.0345(11) -0.0018(8) -0.0083(9) -0.0041(8)
C16 0.0311(11) 0.0210(10) 0.0247(10) -0.0081(8) -0.0031(8) -0.0041(8)
C21 0.0279(10) 0.0199(10) 0.0162(9) -0.0049(7) 0.0012(7) -0.0025(8)
C22 0.0277(10) 0.0214(10) 0.0240(10) -0.0093(8) -0.0040(8) -0.0039(8)
C23 0.0304(11) 0.0158(9) 0.0274(10) -0.0050(8) 0.0003(8) -0.0013(8)
C24 0.0198(9) 0.0266(11) 0.0224(10) -0.0012(8) -0.0021(7) 0.0000(8)
C25 0.0246(10) 0.0314(11) 0.0194(9) -0.0075(8) -0.0005(8) -0.0090(8)
C26 0.0302(10) 0.0172(9) 0.0202(9) -0.0060(7) 0.0029(8) -0.0060(8)

loop_
_atom_type_symbol
_atom_type_description
_atom_type_scat_dispersion_real
_atom_type_scat_dispersion_imag
_atom_type_scat_source
C C 0.0030 0.0020 'International Tables Vol C Tables 4.2.6.8 and 6.1.1.4'
H H 0.0000 0.0000 'International Tables Vol C Tables 4.2.6.8 and 6.1.1.4'
F F 0.0170 0.0100 'International Tables Vol C Tables 4.2.6.8 and 6.1.1.4'
N N 0.0060 0.0030 'International Tables Vol C Tables 4.2.6.8 and 6.1.1.4'
Zn Zn 0.2840 1.4300 'International Tables Vol C Tables 4.2.6.8 and 6.1.1.4'

loop_
_geom_angle_atom_site_label_1
_geom_angle_atom_site_label_2
_geom_angle_atom_site_label_3
_geom_angle
C11 Zn C21 129.67(8)
C11 Zn N3 109.43(7)
C21 Zn N3 107.71(7)
C11 Zn N4 101.28(7)
C21 Zn N4 106.28(7)
N3 Zn N4 97.47(7)
C3 N3 Zn 171.84(17)
C4 N4 Zn 156.66(16)
N3 C3 C31 178.5(2)
C32 C31 C36 121.15(18)
C32 C31 C3 119.10(18)
C36 C31 C3 119.74(18)
C33 C32 C31 119.00(19)
C34 C33 C32 120.25(19)
C33 C34 C35 120.54(19)
C36 C35 C34 120.23(19)
C35 C36 C31 118.81(19)
N4 C4 C41 176.4(2)
C46 C41 C42 120.9(2)
C46 C41 C4 120.9(2)
C42 C41 C4 118.16(19)
C45 C46 C41 118.6(2)
C44 C45 C46 120.9(2)
C45 C44 C43 120.3(2)
C44 C43 C42 120.1(2)
C43 C42 C41 119.3(2)
C12 C11 C16 113.84(18)
C12 C11 Zn 119.64(14)
C16 C11 Zn 126.45(14)
F12 C12 C11 119.28(17)
F12 C12 C13 116.13(17)
C11 C12 C13 124.59(19)
F13 C13 C14 119.90(19)
F13 C13 C12 121.40(19)
C14 C13 C12 118.70(19)
F14 C14 C15 120.5(2)
F14 C14 C13 120.0(2)
C15 C14 C13 119.47(18)
F15 C15 C14 119.64(18)
F15 C15 C16 121.22(19)
C14 C15 C16 119.14(19)
F16 C16 C11 119.60(17)
F16 C16 C15 116.14(17)
C11 C16 C15 124.25(19)
C22 C21 C26 113.38(18)
C22 C21 Zn 125.60(15)
C26 C21 Zn 120.99(14)
F22 C22 C23 115.77(17)
F22 C22 C21 119.65(17)
C23 C22 C21 124.59(18)
F23 C23 C24 119.62(18)
F23 C23 C22 121.22(18)
C24 C23 C22 119.16(18)
F24 C24 C23 120.06(18)
F24 C24 C25 120.52(18)
C23 C24 C25 119.42(18)
F25 C25 C24 119.58(18)
F25 C25 C26 121.62(18)
C24 C25 C26 118.80(18)
F26 C26 C25 116.08(17)
F26 C26 C21 119.26(17)
C25 C26 C21 124.66(18)

loop_
_geom_bond_atom_site_label_1
_geom_bond_atom_site_label_2
_geom_bond_distance
Zn C11 2.0105(19)
Zn C21 2.012(2)
Zn N3 2.0671(17)
Zn N4 2.1116(18)
F12 C12 1.369(2)
F13 C13 1.348(2)
F14 C14 1.344(2)
F15 C15 1.347(2)
F16 C16 1.359(2)
F22 C22 1.362(2)
F23 C23 1.352(2)
F24 C24 1.344(2)
F25 C25 1.344(2)
F26 C26 1.360(2)
N3 C3 1.143(3)
N4 C4 1.137(3)
C3 C31 1.436(3)
C31 C32 1.394(3)
C31 C36 1.397(3)
C32 C33 1.383(3)
C33 C34 1.382(3)
C34 C35 1.389(3)
C35 C36 1.382(3)
C4 C41 1.439(3)
C41 C46 1.389(3)
C41 C42 1.390(3)
C46 C45 1.381(3)
C45 C44 1.376(4)
C44 C43 1.377(4)
C43 C42 1.382(3)
C11 C12 1.373(3)
C11 C16 1.378(3)
C12 C13 1.382(3)
C13 C14 1.377(3)
C14 C15 1.367(3)
C15 C16 1.382(3)
C21 C22 1.380(3)
C21 C26 1.380(3)
C22 C23 1.373(3)
C23 C24 1.371(3)
C24 C25 1.372(3)
C25 C26 1.379(3)

loop_
_geom_torsion_atom_site_label_1
_geom_torsion_atom_site_label_2
_geom_torsion_atom_site_label_3
_geom_torsion_atom_site_label_4
_geom_torsion
C11 Zn N4 C4 -80.6(4)
C21 Zn N4 C4 56.8(4)
N3 Zn N4 C4 167.8(4)
C36 C31 C32 C33 -1.2(3)
C3 C31 C32 C33 177.60(19)
C31 C32 C33 C34 0.2(3)
C32 C33 C34 C35 0.8(3)
C33 C34 C35 C36 -1.0(3)
C34 C35 C36 C31 0.1(3)
C32 C31 C36 C35 1.0(3)
C3 C31 C36 C35 -177.75(19)
C42 C41 C46 C45 -0.1(3)
C4 C41 C46 C45 179.2(2)
C41 C46 C45 C44 0.1(4)
C46 C45 C44 C43 0.1(4)
C45 C44 C43 C42 -0.3(4)
C44 C43 C42 C41 0.3(4)
C46 C41 C42 C43 -0.1(4)
C4 C41 C42 C43 -179.4(2)
C21 Zn C11 C12 -63.86(18)
N3 Zn C11 C12 160.78(14)
N4 Zn C11 C12 58.60(16)
C21 Zn C11 C16 119.29(17)
N3 Zn C11 C16 -16.08(19)
N4 Zn C11 C16 -118.25(17)
C16 C11 C12 F12 -179.78(16)
Zn C11 C12 F12 3.0(2)
C16 C11 C12 C13 0.8(3)
Zn C11 C12 C13 -176.41(16)
F12 C12 C13 F13 0.7(3)
C11 C12 C13 F13 -179.87(18)
F12 C12 C13 C14 -179.87(17)
C11 C12 C13 C14 -0.4(3)
F13 C13 C14 F14 0.1(3)
C12 C13 C14 F14 -179.34(18)
F13 C13 C14 C15 178.97(19)
C12 C13 C14 C15 -0.5(3)
F14 C14 C15 F15 0.4(3)
C13 C14 C15 F15 -178.52(18)
F14 C14 C15 C16 179.77(19)
C13 C14 C15 C16 0.9(3)
C12 C11 C16 F16 179.28(17)
Zn C11 C16 F16 -3.7(3)
C12 C11 C16 C15 -0.3(3)
Zn C11 C16 C15 176.67(16)
F15 C15 C16 F16 -0.7(3)
C14 C15 C16 F16 179.87(18)
F15 C15 C16 C11 178.91(18)
C14 C15 C16 C11 -0.5(3)
C11 Zn C21 C22 99.28(18)
N3 Zn C21 C22 -124.79(16)
N4 Zn C21 C22 -21.17(18)
C11 Zn C21 C26 -78.54(17)
N3 Zn C21 C26 57.39(16)
N4 Zn C21 C26 161.00(15)
C26 C21 C22 F22 179.86(16)
Zn C21 C22 F22 1.9(3)
C26 C21 C22 C23 0.3(3)
Zn C21 C22 C23 -177.66(15)
F22 C22 C23 F23 -0.4(3)
C21 C22 C23 F23 179.17(18)
F22 C22 C23 C24 -179.53(17)
C21 C22 C23 C24 0.0(3)
F23 C23 C24 F24 0.1(3)
C22 C23 C24 F24 179.20(17)
F23 C23 C24 C25 -179.37(17)
C22 C23 C24 C25 -0.2(3)
F24 C24 C25 F25 1.1(3)
C23 C24 C25 F25 -179.50(17)
F24 C24 C25 C26 -179.38(17)
C23 C24 C25 C26 0.1(3)
F25 C25 C26 F26 0.4(3)
C24 C25 C26 F26 -179.16(16)
F25 C25 C26 C21 179.89(17)
C24 C25 C26 C21 0.3(3)
C22 C21 C26 F26 178.98(16)
Zn C21 C26 F26 -2.9(2)
C22 C21 C26 C25 -0.5(3)
Zn C21 C26 C25 177.57(15)
